data_2229335
loop_
_publ_author_name
'Dardouri, Rachid'
'Ouazzani Chahdi, Fouad'
'Saffon, Natalie'
'Essassi, El Mokhtar'
'Ng, Seik Weng'

_publ_section_title
;
 1,3-Dimethyl-3-tetradecyl-1<i>H</i>-1,5-benzodiazepine-2,4(3<i>H</i>,5<i>H</i>)-dione
;
_journal_coeditor_code BT5477
_journal_issue 3
_journal_name_full 'Acta Crystallographica Section E'
_journal_page_first o674
_journal_paper_doi 10.1107/S1600536811005782
_journal_volume 67
_journal_year 2011
_chemical_formula_iupac 'C25 H40 N2 O2'
_chemical_formula_moiety 'C25 H40 N2 O2'
_chemical_formula_sum 'C25 H40 N2 O2'
_chemical_formula_weight 400.59
_chemical_name_systematic
;
1,3-Dimethyl-3-tetradecyl-1<i>H</i>-1,5-benzodiazepine-
2,4(3<i>H</i>,5<i>H</i>)-dione
;
_space_group_IT_number 14
_symmetry_cell_setting monoclinic
_symmetry_space_group_name_Hall '-P 2ybc'
_symmetry_space_group_name_H-M 'P 1 21/c 1'
_atom_sites_solution_hydrogens geom
_atom_sites_solution_primary direct
_atom_sites_solution_secondary difmap
_audit_creation_method SHELXL-97
_cell_angle_alpha 90.00
_cell_angle_beta 114.6400(10)
_cell_angle_gamma 90.00
_cell_formula_units_Z 4
_cell_length_a 8.12860(10)
_cell_length_b 33.5899(5)
_cell_length_c 9.4095(2)
_cell_measurement_reflns_used 5173
_cell_measurement_temperature 295(2)
_cell_measurement_theta_max 26.9
_cell_measurement_theta_min 2.5
_cell_volume 2335.23(7)
_computing_cell_refinement 'SAINT (Bruker, 2008)'
_computing_data_collection 'APEX2 (Bruker, 2008)'
_computing_data_reduction 'SAINT (Bruker, 2008)'
_computing_molecular_graphics 'X-SEED (Barbour, 2001)'
_computing_publication_material 'publCIF (Westrip, 2010)'
_computing_structure_refinement 'SHELXL97 (Sheldrick, 2008)'
_computing_structure_solution 'SHELXS97 (Sheldrick, 2008)'
_diffrn_ambient_temperature 295(2)
_diffrn_measured_fraction_theta_full 0.995
_diffrn_measured_fraction_theta_max 0.995
_diffrn_measurement_device_type 'Bruker X8 APEXII diffractometer'
_diffrn_measurement_method '\f and \w scans'
_diffrn_radiation_monochromator graphite
_diffrn_radiation_source 'fine-focus sealed tube'
_diffrn_radiation_type MoK\a
_diffrn_radiation_wavelength 0.71073
_diffrn_reflns_av_R_equivalents 0.0437
_diffrn_reflns_av_sigmaI/netI 0.0369
_diffrn_reflns_limit_h_max 10
_diffrn_reflns_limit_h_min -10
_diffrn_reflns_limit_k_max 43
_diffrn_reflns_limit_k_min -43
_diffrn_reflns_limit_l_max 12
_diffrn_reflns_limit_l_min -12
_diffrn_reflns_number 29471
_diffrn_reflns_theta_full 27.50
_diffrn_reflns_theta_max 27.50
_diffrn_reflns_theta_min 2.46
_diffrn_standards_decay_% 0
_diffrn_standards_interval_count 0
_diffrn_standards_interval_time 0
_diffrn_standards_number 0
_exptl_absorpt_coefficient_mu 0.071
_exptl_absorpt_correction_type none
_exptl_crystal_colour Colorless
_exptl_crystal_density_diffrn 1.139
_exptl_crystal_density_method 'not measured'
_exptl_crystal_description Plate
_exptl_crystal_F_000 880
_exptl_crystal_size_max 0.20
_exptl_crystal_size_mid 0.02
_exptl_crystal_size_min 0.02
_refine_diff_density_max 0.230
_refine_diff_density_min -0.186
_refine_ls_extinction_method none
_refine_ls_goodness_of_fit_ref 1.031
_refine_ls_hydrogen_treatment constr
_refine_ls_matrix_type full
_refine_ls_number_parameters 264
_refine_ls_number_reflns 5359
_refine_ls_number_restraints 0
_refine_ls_restrained_S_all 1.031
_refine_ls_R_factor_all 0.0783
_refine_ls_R_factor_gt 0.0465
_refine_ls_shift/su_max 0.001
_refine_ls_shift/su_mean 0.001
_refine_ls_structure_factor_coef Fsqd
_refine_ls_weighting_details 'calc w=1/[\s^2^(Fo^2^)+(0.0639P)^2^+0.5157P] where P=(Fo^2^+2Fc^2^)/3'
_refine_ls_weighting_scheme calc
_refine_ls_wR_factor_gt 0.1203
_refine_ls_wR_factor_ref 0.1385
_reflns_number_gt 3671
_reflns_number_total 5359
_reflns_threshold_expression I>2\s(I)
_cod_data_source_file bt5477.cif
_cod_data_source_block I
_cod_original_cell_volume 2335.22(7)
_cod_original_sg_symbol_H-M 'P 21/c'
_cod_database_code 2229335
_cod_database_fobs_code 2229335

loop_
_symmetry_equiv_pos_as_xyz
'x, y, z'
'-x, y+1/2, -z+1/2'
'-x, -y, -z'
'x, -y-1/2, z-1/2'

loop_
_atom_site_type_symbol
_atom_site_label
_atom_site_fract_x
_atom_site_fract_y
_atom_site_fract_z
_atom_site_U_iso_or_equiv
_atom_site_adp_type
_atom_site_calc_flag
_atom_site_refinement_flags
_atom_site_occupancy
_atom_site_disorder_assembly
_atom_site_disorder_group
O O1 0.17583(14) 0.70600(3) 0.42788(12) 0.0335(3) Uani d . 1 . .
O O2 -0.24455(15) 0.66528(3) 0.46476(13) 0.0383(3) Uani d . 1 . .
N N1 -0.04415(16) 0.72024(4) 0.19047(14) 0.0286(3) Uani d . 1 . .
N N2 -0.36308(16) 0.69006(4) 0.21941(14) 0.0280(3) Uani d . 1 . .
C C1 -0.2029(2) 0.70901(4) 0.05774(17) 0.0288(3) Uani d . 1 . .
C C2 -0.2041(3) 0.71320(5) -0.09017(19) 0.0405(4) Uani d . 1 . .
H H2 -0.1015 0.7227 -0.0994 0.049 Uiso calc R 1 . .
C C3 -0.3559(3) 0.70346(6) -0.2228(2) 0.0492(5) Uani d . 1 . .
H H3 -0.3547 0.7059 -0.3208 0.059 Uiso calc R 1 . .
C C4 -0.5087(3) 0.69014(5) -0.2098(2) 0.0485(5) Uani d . 1 . .
H H4 -0.6116 0.6839 -0.2992 0.058 Uiso calc R 1 . .
C C5 -0.5099(2) 0.68592(5) -0.06424(19) 0.0393(4) Uani d . 1 . .
H H5 -0.6144 0.6770 -0.0567 0.047 Uiso calc R 1 . .
C C6 -0.3568(2) 0.69484(4) 0.07174(17) 0.0281(3) Uani d . 1 . .
C C7 -0.2317(2) 0.67078(4) 0.34230(17) 0.0261(3) Uani d . 1 . .
C C8 -0.06497(19) 0.65811(4) 0.31754(16) 0.0240(3) Uani d . 1 . .
H H8 -0.1044 0.6453 0.2150 0.029 Uiso calc R 1 . .
C C9 0.03579(19) 0.69634(4) 0.31786(16) 0.0253(3) Uani d . 1 . .
C C10 -0.5273(2) 0.70170(5) 0.2374(2) 0.0408(4) Uani d . 1 . .
H H10A -0.4948 0.7121 0.3407 0.061 Uiso calc R 1 . .
H H10B -0.6041 0.6789 0.2217 0.061 Uiso calc R 1 . .
H H10C -0.5907 0.7218 0.1616 0.061 Uiso calc R 1 . .
C C11 0.0474(2) 0.75737(5) 0.1834(2) 0.0390(4) Uani d . 1 . .
H H11A 0.1248 0.7658 0.2875 0.059 Uiso calc R 1 . .
H H11B -0.0413 0.7776 0.1330 0.059 Uiso calc R 1 . .
H H11C 0.1185 0.7530 0.1251 0.059 Uiso calc R 1 . .
C C12 0.0535(2) 0.62912(5) 0.44311(17) 0.0282(3) Uani d . 1 . .
H H12A 0.1026 0.6426 0.5433 0.034 Uiso calc R 1 . .
H H12B -0.0207 0.6072 0.4499 0.034 Uiso calc R 1 . .
C C13 0.2087(2) 0.61250(5) 0.41109(17) 0.0320(4) Uani d . 1 . .
H H13A 0.2758 0.6345 0.3939 0.038 Uiso calc R 1 . .
H H13B 0.1594 0.5968 0.3160 0.038 Uiso calc R 1 . .
C C14 0.3380(2) 0.58674(5) 0.54351(17) 0.0303(3) Uani d . 1 . .
H H14A 0.3848 0.6023 0.6390 0.036 Uiso calc R 1 . .
H H14B 0.2711 0.5645 0.5590 0.036 Uiso calc R 1 . .
C C15 0.4961(2) 0.57070(5) 0.51467(18) 0.0314(4) Uani d . 1 . .
H H15A 0.5619 0.5929 0.4974 0.038 Uiso calc R 1 . .
H H15B 0.4496 0.5547 0.4203 0.038 Uiso calc R 1 . .
C C16 0.6259(2) 0.54562(5) 0.64913(17) 0.0304(3) Uani d . 1 . .
H H16A 0.5594 0.5237 0.6672 0.037 Uiso calc R 1 . .
H H16B 0.6732 0.5618 0.7431 0.037 Uiso calc R 1 . .
C C17 0.7836(2) 0.52895(5) 0.62100(17) 0.0302(3) Uani d . 1 . .
H H17A 0.8486 0.5508 0.6007 0.036 Uiso calc R 1 . .
H H17B 0.7365 0.5123 0.5285 0.036 Uiso calc R 1 . .
C C18 0.9155(2) 0.50462(5) 0.75784(17) 0.0307(3) Uani d . 1 . .
H H18A 0.9618 0.5213 0.8505 0.037 Uiso calc R 1 . .
H H18B 0.8505 0.4827 0.7777 0.037 Uiso calc R 1 . .
C C19 1.0743(2) 0.48805(5) 0.73090(17) 0.0309(3) Uani d . 1 . .
H H19A 1.1351 0.5098 0.7048 0.037 Uiso calc R 1 . .
H H19B 1.0286 0.4701 0.6422 0.037 Uiso calc R 1 . .
C C20 1.2114(2) 0.46592(5) 0.87169(18) 0.0331(4) Uani d . 1 . .
H H20A 1.2563 0.4839 0.9604 0.040 Uiso calc R 1 . .
H H20B 1.1503 0.4441 0.8975 0.040 Uiso calc R 1 . .
C C21 1.3712(2) 0.44929(5) 0.84705(18) 0.0333(4) Uani d . 1 . .
H H21A 1.4266 0.4706 0.8128 0.040 Uiso calc R 1 . .
H H21B 1.3276 0.4296 0.7643 0.040 Uiso calc R 1 . .
C C22 1.5143(2) 0.43030(5) 0.99273(18) 0.0323(4) Uani d . 1 . .
H H22A 1.4584 0.4092 1.0276 0.039 Uiso calc R 1 . .
H H22B 1.5587 0.4501 1.0750 0.039 Uiso calc R 1 . .
C C23 1.6742(2) 0.41310(5) 0.96896(18) 0.0332(4) Uani d . 1 . .
H H23A 1.6318 0.3914 0.8942 0.040 Uiso calc R 1 . .
H H23B 1.7234 0.4335 0.9248 0.040 Uiso calc R 1 . .
C C24 1.8235(2) 0.39779(5) 1.11869(19) 0.0349(4) Uani d . 1 . .
H H24A 1.7718 0.3792 1.1678 0.042 Uiso calc R 1 . .
H H24B 1.8733 0.4200 1.1898 0.042 Uiso calc R 1 . .
C C25 1.9760(3) 0.37722(6) 1.0943(3) 0.0550(5) Uani d . 1 . .
H H25A 2.0660 0.3685 1.1933 0.083 Uiso calc R 1 . .
H H25B 2.0295 0.3955 1.0474 0.083 Uiso calc R 1 . .
H H25C 1.9288 0.3547 1.0267 0.083 Uiso calc R 1 . .

loop_
_atom_site_aniso_label
_atom_site_aniso_U_11
_atom_site_aniso_U_22
_atom_site_aniso_U_33
_atom_site_aniso_U_12
_atom_site_aniso_U_13
_atom_site_aniso_U_23
O1 0.0262(6) 0.0391(6) 0.0304(6) -0.0010(5) 0.0069(5) 0.0018(5)
O2 0.0396(7) 0.0461(7) 0.0365(6) 0.0029(5) 0.0229(5) 0.0055(5)
N1 0.0229(7) 0.0311(7) 0.0305(7) 0.0021(5) 0.0099(5) 0.0082(5)
N2 0.0206(6) 0.0278(6) 0.0359(7) 0.0023(5) 0.0121(5) 0.0007(5)
C1 0.0275(8) 0.0286(8) 0.0271(7) 0.0093(6) 0.0084(6) 0.0047(6)
C2 0.0442(10) 0.0446(10) 0.0330(9) 0.0161(8) 0.0164(8) 0.0131(7)
C3 0.0654(13) 0.0466(11) 0.0275(8) 0.0204(10) 0.0113(9) 0.0077(8)
C4 0.0525(12) 0.0354(9) 0.0321(9) 0.0075(8) -0.0075(8) -0.0010(7)
C5 0.0333(9) 0.0291(8) 0.0401(9) 0.0025(7) -0.0001(7) 0.0024(7)
C6 0.0271(8) 0.0216(7) 0.0307(8) 0.0058(6) 0.0071(6) 0.0013(6)
C7 0.0248(8) 0.0240(7) 0.0300(7) -0.0013(6) 0.0119(6) -0.0012(6)
C8 0.0242(8) 0.0260(7) 0.0213(7) 0.0034(6) 0.0090(6) 0.0018(6)
C9 0.0225(8) 0.0300(8) 0.0250(7) 0.0041(6) 0.0115(6) 0.0013(6)
C10 0.0275(9) 0.0382(9) 0.0611(11) 0.0025(7) 0.0227(8) 0.0008(8)
C11 0.0305(9) 0.0395(9) 0.0488(10) -0.0003(7) 0.0182(8) 0.0147(8)
C12 0.0282(8) 0.0300(8) 0.0262(7) 0.0061(6) 0.0111(6) 0.0068(6)
C13 0.0350(9) 0.0324(8) 0.0286(8) 0.0109(7) 0.0133(7) 0.0076(6)
C14 0.0301(8) 0.0313(8) 0.0286(8) 0.0078(6) 0.0115(7) 0.0062(6)
C15 0.0300(8) 0.0331(8) 0.0303(8) 0.0081(6) 0.0117(7) 0.0064(6)
C16 0.0277(8) 0.0339(8) 0.0288(8) 0.0060(6) 0.0108(7) 0.0053(6)
C17 0.0279(8) 0.0327(8) 0.0289(8) 0.0051(6) 0.0108(7) 0.0042(6)
C18 0.0275(8) 0.0328(8) 0.0312(8) 0.0064(6) 0.0118(7) 0.0074(6)
C19 0.0296(9) 0.0327(8) 0.0296(8) 0.0063(7) 0.0114(7) 0.0043(6)
C20 0.0301(9) 0.0368(9) 0.0330(8) 0.0081(7) 0.0138(7) 0.0071(7)
C21 0.0312(9) 0.0366(9) 0.0308(8) 0.0079(7) 0.0117(7) 0.0041(7)
C22 0.0300(9) 0.0345(8) 0.0323(8) 0.0069(7) 0.0130(7) 0.0046(7)
C23 0.0319(9) 0.0343(8) 0.0345(8) 0.0079(7) 0.0149(7) 0.0051(7)
C24 0.0284(8) 0.0312(8) 0.0399(9) 0.0024(7) 0.0091(7) 0.0006(7)
C25 0.0388(11) 0.0557(12) 0.0656(13) 0.0178(9) 0.0169(10) 0.0056(10)

loop_
_atom_type_symbol
_atom_type_description
_atom_type_scat_dispersion_real
_atom_type_scat_dispersion_imag
_atom_type_scat_source
C C 0.0033 0.0016 'International Tables Vol C Tables 4.2.6.8 and 6.1.1.4'
H H 0.0000 0.0000 'International Tables Vol C Tables 4.2.6.8 and 6.1.1.4'
N N 0.0061 0.0033 'International Tables Vol C Tables 4.2.6.8 and 6.1.1.4'
O O 0.0106 0.0060 'International Tables Vol C Tables 4.2.6.8 and 6.1.1.4'

loop_
_geom_angle_atom_site_label_1
_geom_angle_atom_site_label_2
_geom_angle_atom_site_label_3
_geom_angle_site_symmetry_1
_geom_angle_site_symmetry_3
_geom_angle
_geom_angle_publ_flag
C9 N1 C1 . . 122.79(13) ?
C9 N1 C11 . . 118.43(13) ?
C1 N1 C11 . . 118.49(12) ?
C7 N2 C6 . . 123.17(12) ?
C7 N2 C10 . . 117.17(13) ?
C6 N2 C10 . . 119.21(13) ?
C2 C1 C6 . . 119.69(15) ?
C2 C1 N1 . . 118.38(15) ?
C6 C1 N1 . . 121.92(13) ?
C3 C2 C1 . . 120.69(18) ?
C3 C2 H2 . . 119.7 ?
C1 C2 H2 . . 119.7 ?
C4 C3 C2 . . 119.84(17) ?
C4 C3 H3 . . 120.1 ?
C2 C3 H3 . . 120.1 ?
C3 C4 C5 . . 120.19(16) ?
C3 C4 H4 . . 119.9 ?
C5 C4 H4 . . 119.9 ?
C4 C5 C6 . . 120.97(18) ?
C4 C5 H5 . . 119.5 ?
C6 C5 H5 . . 119.5 ?
C1 C6 C5 . . 118.59(15) ?
C1 C6 N2 . . 122.00(13) ?
C5 C6 N2 . . 119.39(15) ?
O2 C7 N2 . . 121.93(14) ?
O2 C7 C8 . . 122.37(13) ?
N2 C7 C8 . . 115.66(12) ?
C9 C8 C12 . . 111.82(12) ?
C9 C8 C7 . . 105.98(11) ?
C12 C8 C7 . . 111.95(12) ?
C9 C8 H8 . . 109.0 ?
C12 C8 H8 . . 109.0 ?
C7 C8 H8 . . 109.0 ?
O1 C9 N1 . . 121.58(14) ?
O1 C9 C8 . . 122.46(13) ?
N1 C9 C8 . . 115.90(12) ?
N2 C10 H10A . . 109.5 ?
N2 C10 H10B . . 109.5 ?
H10A C10 H10B . . 109.5 ?
N2 C10 H10C . . 109.5 ?
H10A C10 H10C . . 109.5 ?
H10B C10 H10C . . 109.5 ?
N1 C11 H11A . . 109.5 ?
N1 C11 H11B . . 109.5 ?
H11A C11 H11B . . 109.5 ?
N1 C11 H11C . . 109.5 ?
H11A C11 H11C . . 109.5 ?
H11B C11 H11C . . 109.5 ?
C13 C12 C8 . . 112.92(12) ?
C13 C12 H12A . . 109.0 ?
C8 C12 H12A . . 109.0 ?
C13 C12 H12B . . 109.0 ?
C8 C12 H12B . . 109.0 ?
H12A C12 H12B . . 107.8 ?
C12 C13 C14 . . 113.18(12) ?
C12 C13 H13A . . 108.9 ?
C14 C13 H13A . . 108.9 ?
C12 C13 H13B . . 108.9 ?
C14 C13 H13B . . 108.9 ?
H13A C13 H13B . . 107.8 ?
C15 C14 C13 . . 113.74(12) ?
C15 C14 H14A . . 108.8 ?
C13 C14 H14A . . 108.8 ?
C15 C14 H14B . . 108.8 ?
C13 C14 H14B . . 108.8 ?
H14A C14 H14B . . 107.7 ?
C14 C15 C16 . . 113.18(13) ?
C14 C15 H15A . . 108.9 ?
C16 C15 H15A . . 108.9 ?
C14 C15 H15B . . 108.9 ?
C16 C15 H15B . . 108.9 ?
H15A C15 H15B . . 107.8 ?
C15 C16 C17 . . 113.74(13) ?
C15 C16 H16A . . 108.8 ?
C17 C16 H16A . . 108.8 ?
C15 C16 H16B . . 108.8 ?
C17 C16 H16B . . 108.8 ?
H16A C16 H16B . . 107.7 ?
C16 C17 C18 . . 113.44(13) ?
C16 C17 H17A . . 108.9 ?
C18 C17 H17A . . 108.9 ?
C16 C17 H17B . . 108.9 ?
C18 C17 H17B . . 108.9 ?
H17A C17 H17B . . 107.7 ?
C19 C18 C17 . . 113.73(13) ?
C19 C18 H18A . . 108.8 ?
C17 C18 H18A . . 108.8 ?
C19 C18 H18B . . 108.8 ?
C17 C18 H18B . . 108.8 ?
H18A C18 H18B . . 107.7 ?
C18 C19 C20 . . 113.43(13) ?
C18 C19 H19A . . 108.9 ?
C20 C19 H19A . . 108.9 ?
C18 C19 H19B . . 108.9 ?
C20 C19 H19B . . 108.9 ?
H19A C19 H19B . . 107.7 ?
C21 C20 C19 . . 114.14(13) ?
C21 C20 H20A . . 108.7 ?
C19 C20 H20A . . 108.7 ?
C21 C20 H20B . . 108.7 ?
C19 C20 H20B . . 108.7 ?
H20A C20 H20B . . 107.6 ?
C20 C21 C22 . . 113.48(13) ?
C20 C21 H21A . . 108.9 ?
C22 C21 H21A . . 108.9 ?
C20 C21 H21B . . 108.9 ?
C22 C21 H21B . . 108.9 ?
H21A C21 H21B . . 107.7 ?
C21 C22 C23 . . 113.96(13) ?
C21 C22 H22A . . 108.8 ?
C23 C22 H22A . . 108.8 ?
C21 C22 H22B . . 108.8 ?
C23 C22 H22B . . 108.8 ?
H22A C22 H22B . . 107.7 ?
C24 C23 C22 . . 113.22(13) ?
C24 C23 H23A . . 108.9 ?
C22 C23 H23A . . 108.9 ?
C24 C23 H23B . . 108.9 ?
C22 C23 H23B . . 108.9 ?
H23A C23 H23B . . 107.7 ?
C23 C24 C25 . . 113.69(15) ?
C23 C24 H24A . . 108.8 ?
C25 C24 H24A . . 108.8 ?
C23 C24 H24B . . 108.8 ?
C25 C24 H24B . . 108.8 ?
H24A C24 H24B . . 107.7 ?
C24 C25 H25A . . 109.5 ?
C24 C25 H25B . . 109.5 ?
H25A C25 H25B . . 109.5 ?
C24 C25 H25C . . 109.5 ?
H25A C25 H25C . . 109.5 ?
H25B C25 H25C . . 109.5 ?

loop_
_geom_bond_atom_site_label_1
_geom_bond_atom_site_label_2
_geom_bond_site_symmetry_2
_geom_bond_distance
_geom_bond_publ_flag
O1 C9 . 1.2208(17) ?
O2 C7 . 1.2139(18) ?
N1 C9 . 1.3618(18) ?
N1 C1 . 1.4228(19) ?
N1 C11 . 1.468(2) ?
N2 C7 . 1.3666(19) ?
N2 C6 . 1.421(2) ?
N2 C10 . 1.467(2) ?
C1 C2 . 1.395(2) ?
C1 C6 . 1.395(2) ?
C2 C3 . 1.379(3) ?
C2 H2 . 0.9300 ?
C3 C4 . 1.373(3) ?
C3 H3 . 0.9300 ?
C4 C5 . 1.381(3) ?
C4 H4 . 0.9300 ?
C5 C6 . 1.396(2) ?
C5 H5 . 0.9300 ?
C7 C8 . 1.528(2) ?
C8 C9 . 1.522(2) ?
C8 C12 . 1.5242(19) ?
C8 H8 . 0.9800 ?
C10 H10A . 0.9600 ?
C10 H10B . 0.9600 ?
C10 H10C . 0.9600 ?
C11 H11A . 0.9600 ?
C11 H11B . 0.9600 ?
C11 H11C . 0.9600 ?
C12 C13 . 1.520(2) ?
C12 H12A . 0.9700 ?
C12 H12B . 0.9700 ?
C13 C14 . 1.5210(19) ?
C13 H13A . 0.9700 ?
C13 H13B . 0.9700 ?
C14 C15 . 1.519(2) ?
C14 H14A . 0.9700 ?
C14 H14B . 0.9700 ?
C15 C16 . 1.520(2) ?
C15 H15A . 0.9700 ?
C15 H15B . 0.9700 ?
C16 C17 . 1.520(2) ?
C16 H16A . 0.9700 ?
C16 H16B . 0.9700 ?
C17 C18 . 1.525(2) ?
C17 H17A . 0.9700 ?
C17 H17B . 0.9700 ?
C18 C19 . 1.521(2) ?
C18 H18A . 0.9700 ?
C18 H18B . 0.9700 ?
C19 C20 . 1.523(2) ?
C19 H19A . 0.9700 ?
C19 H19B . 0.9700 ?
C20 C21 . 1.519(2) ?
C20 H20A . 0.9700 ?
C20 H20B . 0.9700 ?
C21 C22 . 1.520(2) ?
C21 H21A . 0.9700 ?
C21 H21B . 0.9700 ?
C22 C23 . 1.522(2) ?
C22 H22A . 0.9700 ?
C22 H22B . 0.9700 ?
C23 C24 . 1.516(2) ?
C23 H23A . 0.9700 ?
C23 H23B . 0.9700 ?
C24 C25 . 1.517(2) ?
C24 H24A . 0.9700 ?
C24 H24B . 0.9700 ?
C25 H25A . 0.9600 ?
C25 H25B . 0.9600 ?
C25 H25C . 0.9600 ?

loop_
_geom_torsion_atom_site_label_1
_geom_torsion_atom_site_label_2
_geom_torsion_atom_site_label_3
_geom_torsion_atom_site_label_4
_geom_torsion_site_symmetry_1
_geom_torsion_site_symmetry_2
_geom_torsion_site_symmetry_3
_geom_torsion_site_symmetry_4
_geom_torsion
_geom_torsion_publ_flag
C9 N1 C1 C2 . . . . -130.73(16) ?
C11 N1 C1 C2 . . . . 43.0(2) ?
C9 N1 C1 C6 . . . . 50.6(2) ?
C11 N1 C1 C6 . . . . -135.64(15) ?
C6 C1 C2 C3 . . . . 0.0(2) ?
N1 C1 C2 C3 . . . . -178.74(15) ?
C1 C2 C3 C4 . . . . 1.1(3) ?
C2 C3 C4 C5 . . . . -0.9(3) ?
C3 C4 C5 C6 . . . . -0.4(3) ?
C2 C1 C6 C5 . . . . -1.2(2) ?
N1 C1 C6 C5 . . . . 177.45(13) ?
C2 C1 C6 N2 . . . . -179.89(14) ?
N1 C1 C6 N2 . . . . -1.2(2) ?
C4 C5 C6 C1 . . . . 1.4(2) ?
C4 C5 C6 N2 . . . . -179.87(14) ?
C7 N2 C6 C1 . . . . -49.2(2) ?
C10 N2 C6 C1 . . . . 138.72(15) ?
C7 N2 C6 C5 . . . . 132.13(15) ?
C10 N2 C6 C5 . . . . -39.9(2) ?
C6 N2 C7 O2 . . . . -176.13(14) ?
C10 N2 C7 O2 . . . . -3.9(2) ?
C6 N2 C7 C8 . . . . 6.2(2) ?
C10 N2 C7 C8 . . . . 178.37(13) ?
O2 C7 C8 C9 . . . . -107.07(15) ?
N2 C7 C8 C9 . . . . 70.64(15) ?
O2 C7 C8 C12 . . . . 15.1(2) ?
N2 C7 C8 C12 . . . . -167.19(12) ?
C1 N1 C9 O1 . . . . 177.20(14) ?
C11 N1 C9 O1 . . . . 3.4(2) ?
C1 N1 C9 C8 . . . . -5.7(2) ?
C11 N1 C9 C8 . . . . -179.47(13) ?
C12 C8 C9 O1 . . . . -16.4(2) ?
C7 C8 C9 O1 . . . . 105.85(15) ?
C12 C8 C9 N1 . . . . 166.53(12) ?
C7 C8 C9 N1 . . . . -71.22(15) ?
C9 C8 C12 C13 . . . . -67.67(16) ?
C7 C8 C12 C13 . . . . 173.57(13) ?
C8 C12 C13 C14 . . . . 174.38(13) ?
C12 C13 C14 C15 . . . . -178.69(14) ?
C13 C14 C15 C16 . . . . 178.98(14) ?
C14 C15 C16 C17 . . . . 179.30(14) ?
C15 C16 C17 C18 . . . . 178.70(13) ?
C16 C17 C18 C19 . . . . -179.64(13) ?
C17 C18 C19 C20 . . . . 176.52(13) ?
C18 C19 C20 C21 . . . . -179.80(14) ?
C19 C20 C21 C22 . . . . 175.23(14) ?
C20 C21 C22 C23 . . . . 179.33(14) ?
C21 C22 C23 C24 . . . . 174.57(14) ?
C22 C23 C24 C25 . . . . 174.79(15) ?

loop_
_cod_related_entry_id
_cod_related_entry_database
_cod_related_entry_code
1 ChemSpider 30656514
